data_4315577
loop_
_publ_author_name
'Zhi-Xin Lei'
'Qin-Yu Zhu'
'Xu Zhang'
'Wen Luo'
'Wen-Qin Mu'
'Jie Dai'

_publ_section_title
;
 Indium-Sulfur Supertetrahedral Clusters Integrated with a Metal Complex
 of 1,10-Phenanthroline
;
_journal_name_full 'Inorganic Chemistry'
_journal_page_first 4385
_journal_page_last 4387
_journal_paper_doi 10.1021/ic902572m
_journal_volume 49
_journal_year 2010
_chemical_formula_sum 'C62 H24 Cl0 In10 N15 Na0 Ni3 O5 S19'
_chemical_formula_weight 2992.43
_chemical_name_systematic
; 
 ? 
;
_space_group_IT_number 2
_symmetry_cell_setting triclinic
_symmetry_space_group_name_Hall '-P 1'
_symmetry_space_group_name_H-M 'P -1'
_atom_sites_solution_hydrogens geom
_atom_sites_solution_primary direct
_atom_sites_solution_secondary difmap
_audit_creation_method SHELXL-97
_cell_angle_alpha 81.602(3)
_cell_angle_beta 86.877(4)
_cell_angle_gamma 80.291(3)
_cell_formula_units_Z 2
_cell_length_a 11.8718(13)
_cell_length_b 16.1979(17)
_cell_length_c 29.047(3)
_cell_measurement_reflns_used 15563
_cell_measurement_temperature 223(2)
_cell_measurement_theta_max 25.0
_cell_measurement_theta_min 3.0
_cell_volume 5444.1(10)
_computing_structure_refinement 'SHELXL-97 (Sheldrick, 1997)'
_computing_structure_solution 'SHELXS-97 (Sheldrick, 1990)'
_diffrn_ambient_temperature 223(2)
_diffrn_detector_area_resol_mean 14.63
_diffrn_measured_fraction_theta_full 0.958
_diffrn_measured_fraction_theta_max 0.958
_diffrn_measurement_device_type 'Rigaku Saturn'
_diffrn_measurement_method \w
_diffrn_radiation_monochromator graphite
_diffrn_radiation_source 'fine-focus sealed tube'
_diffrn_radiation_type MoK\a
_diffrn_radiation_wavelength 0.71075
_diffrn_reflns_av_R_equivalents 0.0365
_diffrn_reflns_av_sigmaI/netI 0.0662
_diffrn_reflns_limit_h_max 15
_diffrn_reflns_limit_h_min -15
_diffrn_reflns_limit_k_max 15
_diffrn_reflns_limit_k_min -21
_diffrn_reflns_limit_l_max 37
_diffrn_reflns_limit_l_min -37
_diffrn_reflns_number 43066
_diffrn_reflns_theta_full 27.48
_diffrn_reflns_theta_max 27.48
_diffrn_reflns_theta_min 3.01
_exptl_absorpt_coefficient_mu 2.987
_exptl_absorpt_correction_T_max 0.639
_exptl_absorpt_correction_T_min 0.443
_exptl_absorpt_correction_type multi-scan
_exptl_absorpt_process_details 'Jacobson, R. (1998) Private communication '
_exptl_crystal_colour Orange
_exptl_crystal_density_diffrn 1.825
_exptl_crystal_density_method 'not measured'
_exptl_crystal_description Block
_exptl_crystal_F_000 2838
_exptl_crystal_size_max 0.30
_exptl_crystal_size_mid 0.23
_exptl_crystal_size_min 0.15
_refine_diff_density_max 5.820
_refine_diff_density_min -3.147
_refine_diff_density_rms 0.233
_refine_ls_extinction_method none
_refine_ls_goodness_of_fit_ref 1.095
_refine_ls_hydrogen_treatment constr
_refine_ls_matrix_type full
_refine_ls_number_parameters 955
_refine_ls_number_reflns 23883
_refine_ls_number_restraints 4
_refine_ls_restrained_S_all 1.096
_refine_ls_R_factor_all 0.1170
_refine_ls_R_factor_gt 0.0930
_refine_ls_shift/su_max 0.009
_refine_ls_shift/su_mean 0.000
_refine_ls_structure_factor_coef Fsqd
_refine_ls_weighting_details 'calc w=1/[\s^2^(Fo^2^)+(0.0001P)^2^+130.1002P] where P=(Fo^2^+2Fc^2^)/3'
_refine_ls_weighting_scheme calc
_refine_ls_wR_factor_gt 0.1676
_refine_ls_wR_factor_ref 0.1788
_reflns_number_gt 17949
_reflns_number_total 23883
_reflns_threshold_expression >2sigma(I)
_cod_data_source_file ic902572m_si_002_3.cif
_cod_data_source_block 3
_cod_original_sg_symbol_H-M 'P -1 '
_cod_database_code 4315577

loop_
_symmetry_equiv_pos_as_xyz
'x, y, z'
'-x, -y, -z'

loop_
_atom_site_label
_atom_site_type_symbol
_atom_site_fract_x
_atom_site_fract_y
_atom_site_fract_z
_atom_site_U_iso_or_equiv
_atom_site_adp_type
_atom_site_occupancy
_atom_site_symmetry_multiplicity
_atom_site_calc_flag
_atom_site_refinement_flags
_atom_site_disorder_assembly
_atom_site_disorder_group
In1 In -0.33684(8) 0.16286(7) 0.67956(3) 0.0492(3) Uani 1 1 d . . .
In2 In -0.19865(6) 0.26510(5) 0.76791(3) 0.03229(18) Uani 1 1 d . . .
In3 In 0.45470(6) 0.26529(6) 0.76759(3) 0.03342(19) Uani 1 1 d . . .
In4 In -0.39037(7) 0.40611(7) 0.66305(3) 0.0440(2) Uani 1 1 d . . .
In5 In -0.07609(6) 0.37351(5) 0.85989(3) 0.03147(18) Uani 1 1 d . . .
In6 In 0.25868(6) 0.37619(5) 0.86031(3) 0.03168(18) Uani 1 1 d . . .
In7 In 0.58947(6) 0.37891(5) 0.86512(3) 0.02765(17) Uani 1 1 d . . .
In8 In -0.26061(7) 0.52068(5) 0.76060(3) 0.0361(2) Uani 1 1 d . . .
In9 In 0.39972(7) 0.52141(6) 0.76112(3) 0.0373(2) Uani 1 1 d . . .
In10 In -0.45213(9) 0.64754(7) 0.66255(4) 0.0579(3) Uani 1 1 d . . .
S1 S -0.3078(5) 0.0368(4) 0.63746(19) 0.0963(19) Uani 1 1 d . . .
S2 S -0.1603(3) 0.1536(2) 0.72025(13) 0.0461(8) Uani 1 1 d . . .
S3 S -0.3643(4) 0.2879(3) 0.61964(13) 0.0633(11) Uani 1 1 d . . .
S4 S 0.4939(3) 0.1428(2) 0.72833(13) 0.0508(9) Uani 1 1 d . . .
S5 S -0.3783(2) 0.26182(18) 0.81706(10) 0.0298(6) Uani 1 1 d . . .
S6 S -0.0383(2) 0.2526(2) 0.81715(12) 0.0422(7) Uani 1 1 d . . .
S7 S 0.2842(2) 0.2579(2) 0.81555(11) 0.0403(7) Uani 1 1 d . . .
S8 S -0.2227(2) 0.4017(2) 0.71305(10) 0.0360(6) Uani 1 1 d . . .
S9 S 0.4314(2) 0.4016(2) 0.71346(11) 0.0404(7) Uani 1 1 d . . .
S10 S -0.4072(5) 0.5377(3) 0.61191(13) 0.0820(15) Uani 1 1 d . . .
S11 S 0.0856(2) 0.3689(2) 0.91046(10) 0.0342(6) Uani 1 1 d . . .
S12 S 0.4166(2) 0.3718(2) 0.91294(10) 0.0341(6) Uani 1 1 d . . .
S13 S 0.7537(2) 0.3666(2) 0.91269(10) 0.0395(7) Uani 1 1 d . . .
S14 S -0.0937(3) 0.5074(2) 0.80645(12) 0.0438(8) Uani 1 1 d . . .
S15 S 0.2281(2) 0.5108(2) 0.80834(12) 0.0495(9) Uani 1 1 d . . .
S16 S 0.5643(2) 0.51628(18) 0.81235(11) 0.0328(6) Uani 1 1 d . . .
S17 S 0.3693(3) 0.6514(2) 0.70817(12) 0.0509(9) Uani 1 1 d . . .
S18 S -0.2912(3) 0.6547(2) 0.71085(16) 0.0613(11) Uani 1 1 d . . .
S19 S -0.4744(7) 0.7802(4) 0.6066(2) 0.132(3) Uani 1 1 d . . .
Ni1 Ni 0.12436(13) -0.08781(9) 0.84609(5) 0.0362(3) Uani 1 1 d . . .
Ni2 Ni -1.0859(5) 1.9178(4) 0.4712(2) 0.220(3) Uani 1 1 d U . .
Ni3 Ni -1.0020(10) 1.5424(5) 0.4991(4) 0.330(5) Uiso 1 1 d U . .
N1 N -0.0455(8) -0.0319(6) 0.8404(3) 0.038(2) Uani 1 1 d . . .
N2 N 0.0619(9) -0.1698(6) 0.8072(4) 0.040(2) Uani 1 1 d . . .
N3 N 0.1749(8) -0.0146(7) 0.7854(4) 0.041(2) Uani 1 1 d . . .
N4 N 0.2893(8) -0.1522(6) 0.8355(4) 0.037(2) Uani 1 1 d . . .
N5 N 0.1599(8) -0.0066(6) 0.8917(3) 0.036(2) Uani 1 1 d . . .
N6 N 0.0951(9) -0.1593(6) 0.9098(4) 0.041(2) Uani 1 1 d . . .
N7 N -1.113(3) 2.0820(19) 0.4997(11) 0.186(10) Uiso 1 1 d U . .
N8 N -1.026(3) 1.7931(16) 0.4412(11) 0.219(15) Uani 1 1 d . . .
N9 N -1.118(2) 1.8623(17) 0.5395(9) 0.159(9) Uiso 1 1 d U . .
N10 N -1.264(4) 1.892(3) 0.4487(17) 0.34(2) Uiso 1 1 d U . .
N11 N 0.4970(12) 1.0916(10) 0.9537(7) 0.090(5) Uani 1 1 d . . .
N12 N -0.810(5) 1.457(3) 0.5375(19) 0.330(5) Uiso 1 1 d U . .
N13 N -1.058(4) 1.590(3) 0.5700(15) 0.259(17) Uiso 1 1 d U . .
N14 N -0.9844(14) 1.9986(13) 0.4967(7) 0.011(3) Uiso 0.50 1 d PU . .
C50 C -0.942(3) 1.898(2) 0.6732(12) 0.072(9) Uiso 0.50 1 d P . .
N15 N -0.957(4) 1.652(3) 0.4286(17) 0.30(2) Uiso 1 1 d . . .
C1 C -0.0976(11) 0.0370(8) 0.8594(4) 0.045(3) Uani 1 1 d . . .
H1 H -0.0550 0.0621 0.8781 0.054 Uiso 1 1 calc R . .
C2 C -0.2108(11) 0.0716(9) 0.8521(5) 0.048(3) Uani 1 1 d . . .
H2 H -0.2446 0.1193 0.8659 0.057 Uiso 1 1 calc R . .
C3 C -0.2742(12) 0.0351(9) 0.8242(5) 0.053(4) Uani 1 1 d . . .
H3 H -0.3504 0.0591 0.8179 0.064 Uiso 1 1 calc R . .
C4 C -0.2223(11) -0.0394(9) 0.8051(5) 0.050(3) Uani 1 1 d . . .
C5 C -0.1074(10) -0.0698(8) 0.8147(4) 0.038(3) Uani 1 1 d . . .
C6 C 0.1138(11) -0.2416(7) 0.7917(5) 0.042(3) Uani 1 1 d . . .
H6 H 0.1921 -0.2591 0.7971 0.051 Uiso 1 1 calc R . .
C7 C 0.0591(13) -0.2908(8) 0.7684(5) 0.054(4) Uani 1 1 d . . .
H7 H 0.0991 -0.3412 0.7590 0.065 Uiso 1 1 calc R . .
C8 C -0.0542(13) -0.2654(9) 0.7589(5) 0.058(4) Uani 1 1 d . . .
H8 H -0.0932 -0.2987 0.7434 0.069 Uiso 1 1 calc R . .
C9 C -0.1130(11) -0.1878(9) 0.7728(5) 0.048(3) Uani 1 1 d . . .
C10 C -0.0511(10) -0.1456(7) 0.7976(4) 0.037(3) Uani 1 1 d . . .
C11 C -0.2811(12) -0.0835(10) 0.7785(6) 0.066(5) Uani 1 1 d . . .
H11 H -0.3586 -0.0637 0.7721 0.080 Uiso 1 1 calc R . .
C12 C -0.2275(13) -0.1531(11) 0.7623(7) 0.074(5) Uani 1 1 d . . .
H12 H -0.2672 -0.1800 0.7433 0.089 Uiso 1 1 calc R . .
C13 C 0.1186(12) 0.0555(9) 0.7611(5) 0.055(4) Uani 1 1 d . . .
H13 H 0.0496 0.0823 0.7735 0.067 Uiso 1 1 calc R . .
C14 C 0.1594(12) 0.0897(9) 0.7182(6) 0.064(5) Uani 1 1 d . . .
H14 H 0.1185 0.1398 0.7025 0.077 Uiso 1 1 calc R . .
C15 C 0.2579(13) 0.0520(10) 0.6982(5) 0.065(4) Uani 1 1 d . . .
H15 H 0.2847 0.0752 0.6689 0.078 Uiso 1 1 calc R . .
C16 C 0.3183(11) -0.0223(9) 0.7226(6) 0.054(4) Uani 1 1 d . . .
C17 C 0.2755(10) -0.0530(7) 0.7664(4) 0.038(3) Uani 1 1 d . . .
C18 C 0.3420(12) -0.2216(8) 0.8613(5) 0.048(3) Uani 1 1 d . . .
H18 H 0.3132 -0.2376 0.8915 0.057 Uiso 1 1 calc R . .
C19 C 0.4400(12) -0.2715(9) 0.8441(5) 0.056(4) Uani 1 1 d . . .
H19 H 0.4737 -0.3217 0.8622 0.067 Uiso 1 1 calc R . .
C20 C 0.4855(11) -0.2468(9) 0.8014(6) 0.053(4) Uani 1 1 d . . .
H20 H 0.5504 -0.2802 0.7898 0.063 Uiso 1 1 calc R . .
C21 C 0.4351(10) -0.1704(8) 0.7739(5) 0.045(3) Uani 1 1 d . . .
C22 C 0.3347(10) -0.1270(7) 0.7931(4) 0.039(3) Uani 1 1 d . . .
C23 C 0.4207(12) -0.0687(11) 0.7052(6) 0.068(5) Uani 1 1 d . . .
H23 H 0.4510 -0.0481 0.6760 0.081 Uiso 1 1 calc R . .
C24 C 0.4752(11) -0.1398(9) 0.7284(5) 0.054(4) Uani 1 1 d . . .
H24 H 0.5402 -0.1699 0.7148 0.064 Uiso 1 1 calc R . .
C25 C 0.1818(10) 0.0726(8) 0.8818(5) 0.042(3) Uani 1 1 d . . .
H25 H 0.1868 0.0973 0.8505 0.051 Uiso 1 1 calc R . .
C26 C 0.1974(12) 0.1196(9) 0.9172(5) 0.055(4) Uani 1 1 d . . .
H26 H 0.2115 0.1753 0.9093 0.066 Uiso 1 1 calc R . .
C27 C 0.1924(12) 0.0862(9) 0.9621(5) 0.055(4) Uani 1 1 d . . .
H27 H 0.2042 0.1179 0.9855 0.066 Uiso 1 1 calc R . .
C28 C 0.1688(11) 0.0018(9) 0.9742(5) 0.045(3) Uani 1 1 d . . .
C29 C 0.1511(10) -0.0408(7) 0.9369(4) 0.034(3) Uani 1 1 d . . .
C30 C 0.0602(14) -0.2326(9) 0.9192(5) 0.056(4) Uani 1 1 d . . .
H30 H 0.0476 -0.2606 0.8942 0.068 Uiso 1 1 calc R . .
C31 C 0.0412(14) -0.2706(9) 0.9636(5) 0.062(4) Uani 1 1 d . . .
H31 H 0.0138 -0.3225 0.9680 0.074 Uiso 1 1 calc R . .
C32 C 0.0604(11) -0.2360(9) 1.0005(5) 0.051(3) Uani 1 1 d . . .
H32 H 0.0464 -0.2625 1.0308 0.061 Uiso 1 1 calc R . .
C33 C 0.1022(10) -0.1584(8) 0.9932(4) 0.040(3) Uani 1 1 d . . .
C34 C 0.1152(10) -0.1221(7) 0.9470(4) 0.035(3) Uani 1 1 d . . .
C35 C 0.1600(13) -0.0391(9) 1.0211(5) 0.056(4) Uani 1 1 d . . .
H35 H 0.1756 -0.0121 1.0461 0.068 Uiso 1 1 calc R . .
C36 C 0.1290(12) -0.1172(10) 1.0294(5) 0.054(4) Uani 1 1 d . . .
H36 H 0.1255 -0.1443 1.0603 0.065 Uiso 1 1 calc R . .
C37 C 0.0999(13) 0.4010(14) 0.7372(5) 0.063(5) Uani 1 1 d . . .
C39 C -1.169(5) 1.564(3) 0.5650(18) 0.26(2) Uiso 1 1 d U . .
C40 C -1.244(4) 2.213(3) 0.4965(15) 0.093(12) Uiso 0.50 1 d P . .
C40A C -1.216(4) 2.141(3) 0.5315(15) 0.096(13) Uiso 0.50 1 d P . .
C41 C -1.178(3) 2.065(2) 0.5306(11) 0.056(7) Uiso 0.50 1 d PU . .
C41A C -1.269(4) 2.077(3) 0.5084(17) 0.109(15) Uiso 0.50 1 d P . .
C42 C -0.989(8) 2.147(5) 0.394(3) 0.23(4) Uiso 0.50 1 d P . .
N16 N -1.0551(19) 1.9943(15) 0.4059(8) 0.050(6) Uiso 0.50 1 d P . .
C43 C -1.011(3) 1.974(2) 0.3655(12) 0.068(9) Uiso 0.50 1 d P . .
C43A C -0.995(3) 2.026(2) 0.3271(12) 0.068(9) Uiso 0.50 1 d P . .
C44 C -1.1064(18) 2.118(3) 0.3784(16) 0.26(3) Uani 1 1 d . . .
C45 C -1.445(3) 1.921(4) 0.4250(13) 0.26(3) Uani 0.75 1 d P . .
C45A C -1.343(4) 1.809(3) 0.4219(15) 0.035(11) Uani 0.25 1 d P . .
C46 C 0.085(2) 0.4784(15) 0.7040(8) 0.104(7) Uani 1 1 d . . .
C47 C -1.154(3) 2.113(2) 0.4463(12) 0.152(11) Uiso 1 1 d U . .
C48 C -1.315(3) 1.710(2) 0.4003(14) 0.216(19) Uani 1 1 d . . .
C49 C -1.124(3) 1.690(2) 0.4120(11) 0.163(12) Uiso 1 1 d . . .
C51 C -0.723(3) 1.5517(19) 0.6171(13) 0.086(12) Uani 0.65 1 d P . .
C51A C -0.793(5) 1.591(4) 0.6243(14) 0.065(15) Uani 0.35 1 d P . .
C52 C -1.106(3) 1.642(4) 0.6105(10) 0.20(3) Uani 0.80 1 d P . .
C52A C -1.015(5) 1.635(4) 0.620(2) 0.036(13) Uiso 0.20 1 d P . .
C53 C -1.132(8) 1.742(7) 0.544(4) 0.55(6) Uiso 1 1 d U . .
C54 C -1.186(4) 1.818(3) 0.6154(16) 0.240(19) Uiso 1 1 d . . .
C55 C -0.618(3) 1.450(2) 0.5372(13) 0.201(15) Uiso 1 1 d . . .
C56 C -0.798(5) 1.509(3) 0.5069(18) 0.26(2) Uiso 1 1 d U . .
C57 C 0.4842(15) 1.1125(15) 0.9069(8) 0.091(7) Uani 1 1 d . . .
C58 C 0.4663(14) 1.0506(15) 0.8805(8) 0.090(7) Uani 1 1 d . . .
C59 C 0.4626(19) 0.9658(15) 0.9023(8) 0.095(6) Uiso 1 1 d . . .
C60 C 0.4937(13) 1.0090(12) 0.9757(6) 0.068(5) Uani 1 1 d . . .
C61 C 0.4765(13) 0.9458(11) 0.9503(7) 0.070(5) Uani 1 1 d . . .
C62 C 0.458(3) 0.866(2) 0.9685(14) 0.079(10) Uiso 0.50 1 d P . .
C63 C 0.467(3) 0.844(3) 1.0132(14) 0.083(11) Uiso 0.50 1 d P . .
C64 C 0.741(3) 0.741(2) 0.9998(12) 0.061(9) Uiso 0.45 1 d P . .
C64A C 0.523(2) 0.7730(18) 1.0080(9) 0.055(6) Uiso 0.55 1 d P . .
C65 C -0.990(5) 1.739(4) 0.388(2) 0.099(17) Uiso 0.40 1 d P . .
C65A C -0.936(3) 1.688(3) 0.4081(14) 0.084(10) Uiso 0.60 1 d P . .
O1 O 0.1213(17) 0.3209(17) 0.7169(8) 0.187(10) Uani 1 1 d . . .
O2 O 0.018(3) 0.587(2) 0.8963(11) 0.272(14) Uiso 1 1 d . . .
O3 O -0.285(3) 0.553(2) 0.9456(13) 0.321(18) Uiso 1 1 d . . .
O4 O 0.327(3) 0.576(2) 0.9177(13) 0.097(11) Uiso 0.40 1 d P . .
O4A O 0.242(3) 0.601(2) 0.9013(13) 0.169(13) Uiso 0.60 1 d P . .
O5 O 0.358(2) 0.6899(18) 0.9764(7) 0.250(16) Uani 1 1 d . . .

loop_
_atom_site_aniso_label
_atom_site_aniso_U_11
_atom_site_aniso_U_22
_atom_site_aniso_U_33
_atom_site_aniso_U_23
_atom_site_aniso_U_13
_atom_site_aniso_U_12
In1 0.0451(5) 0.0654(7) 0.0461(5) -0.0280(5) 0.0076(4) -0.0201(5)
In2 0.0220(4) 0.0351(4) 0.0416(4) -0.0122(4) -0.0003(3) -0.0042(3)
In3 0.0225(4) 0.0437(5) 0.0355(4) -0.0085(4) 0.0025(3) -0.0083(3)
In4 0.0323(4) 0.0666(6) 0.0307(4) -0.0002(4) 0.0019(4) -0.0079(4)
In5 0.0200(3) 0.0406(5) 0.0358(4) -0.0085(3) -0.0001(3) -0.0081(3)
In6 0.0186(3) 0.0428(5) 0.0318(4) 0.0021(3) 0.0008(3) -0.0068(3)
In7 0.0184(3) 0.0301(4) 0.0343(4) -0.0030(3) -0.0009(3) -0.0048(3)
In8 0.0243(4) 0.0309(4) 0.0523(5) 0.0002(4) 0.0012(4) -0.0076(3)
In9 0.0230(4) 0.0414(5) 0.0412(5) 0.0111(4) 0.0012(3) -0.0023(3)
In10 0.0591(6) 0.0534(6) 0.0486(6) 0.0199(5) 0.0125(5) -0.0013(5)
S1 0.112(4) 0.113(4) 0.089(4) -0.073(3) 0.041(3) -0.053(3)
S2 0.0388(16) 0.0466(19) 0.057(2) -0.0248(16) 0.0037(15) -0.0045(14)
S3 0.070(3) 0.091(3) 0.0378(18) -0.0162(19) -0.0026(17) -0.033(2)
S4 0.0440(18) 0.059(2) 0.060(2) -0.0292(18) 0.0146(16) -0.0274(17)
S5 0.0201(12) 0.0312(14) 0.0386(15) -0.0071(12) 0.0003(11) -0.0039(10)
S6 0.0238(13) 0.0441(17) 0.061(2) -0.0204(15) -0.0094(13) 0.0027(12)
S7 0.0266(14) 0.057(2) 0.0401(16) -0.0096(15) 0.0086(12) -0.0170(14)
S8 0.0265(13) 0.0432(17) 0.0382(15) -0.0051(13) 0.0030(12) -0.0071(12)
S9 0.0279(14) 0.054(2) 0.0354(15) 0.0038(14) 0.0010(12) -0.0058(13)
S10 0.108(4) 0.083(3) 0.0348(19) 0.016(2) 0.018(2) 0.013(3)
S11 0.0205(12) 0.0542(18) 0.0290(14) -0.0031(13) 0.0031(11) -0.0130(12)
S12 0.0209(12) 0.0486(17) 0.0325(14) -0.0033(13) 0.0011(11) -0.0072(12)
S13 0.0196(12) 0.066(2) 0.0329(15) -0.0045(14) -0.0007(11) -0.0104(13)
S14 0.0347(16) 0.0406(17) 0.059(2) -0.0014(15) -0.0076(14) -0.0169(13)
S15 0.0230(14) 0.058(2) 0.0531(19) 0.0237(16) 0.0082(13) 0.0032(14)
S16 0.0231(13) 0.0276(14) 0.0464(16) -0.0016(12) 0.0024(12) -0.0041(11)
S17 0.0442(18) 0.0461(19) 0.0506(19) 0.0158(16) 0.0038(15) 0.0048(15)
S18 0.0405(18) 0.0369(18) 0.098(3) 0.0198(19) 0.0083(19) -0.0114(15)
S19 0.171(6) 0.090(4) 0.095(4) 0.061(3) 0.040(4) 0.017(4)
Ni1 0.0384(8) 0.0296(8) 0.0388(8) -0.0030(6) -0.0058(7) -0.0001(6)
Ni2 0.191(5) 0.254(7) 0.216(6) -0.046(5) -0.037(4) -0.016(5)
N1 0.038(5) 0.035(5) 0.036(5) -0.002(4) 0.003(4) 0.001(4)
N2 0.041(6) 0.026(5) 0.050(6) -0.001(4) -0.008(5) 0.001(4)
N3 0.033(5) 0.044(6) 0.043(6) 0.002(5) -0.005(4) 0.001(5)
N4 0.035(5) 0.025(5) 0.049(6) -0.005(4) -0.014(5) 0.001(4)
N5 0.037(5) 0.028(5) 0.043(6) -0.003(4) 0.000(4) -0.006(4)
N6 0.045(6) 0.032(5) 0.047(6) -0.002(5) -0.010(5) -0.009(5)
N8 0.34(4) 0.12(2) 0.24(3) -0.02(2) -0.12(3) -0.11(2)
N11 0.059(9) 0.070(10) 0.125(15) 0.027(10) 0.022(9) -0.007(8)
C1 0.051(8) 0.034(7) 0.044(7) -0.003(6) -0.002(6) 0.005(6)
C2 0.050(8) 0.044(7) 0.044(7) -0.008(6) -0.003(6) 0.011(6)
C3 0.039(7) 0.056(9) 0.056(9) -0.001(7) 0.001(6) 0.006(6)
C4 0.041(7) 0.047(8) 0.061(9) -0.010(7) -0.005(6) -0.002(6)
C5 0.038(6) 0.034(6) 0.042(7) -0.002(5) 0.000(5) -0.008(5)
C6 0.042(7) 0.029(6) 0.054(8) -0.003(6) -0.007(6) 0.000(5)
C7 0.067(9) 0.033(7) 0.065(9) -0.016(6) -0.026(7) 0.003(6)
C8 0.065(9) 0.041(8) 0.069(10) -0.008(7) -0.021(8) -0.007(7)
C9 0.043(7) 0.045(8) 0.057(8) -0.011(6) -0.011(6) -0.002(6)
C10 0.037(6) 0.034(6) 0.041(7) 0.000(5) -0.006(5) -0.008(5)
C11 0.032(7) 0.066(10) 0.101(13) -0.021(9) -0.015(8) 0.004(7)
C12 0.046(8) 0.074(12) 0.108(14) -0.028(11) -0.028(9) 0.000(8)
C13 0.046(8) 0.050(8) 0.060(9) 0.007(7) -0.002(7) 0.008(6)
C14 0.052(9) 0.050(9) 0.075(11) 0.037(8) 0.004(8) -0.003(7)
C15 0.057(9) 0.063(10) 0.059(9) 0.029(8) 0.002(7) -0.002(8)
C16 0.036(7) 0.044(8) 0.079(10) 0.004(7) 0.008(7) -0.012(6)
C17 0.035(6) 0.033(6) 0.047(7) 0.002(5) -0.011(5) -0.010(5)
C18 0.059(8) 0.037(7) 0.046(7) -0.005(6) -0.024(6) -0.001(6)
C19 0.046(8) 0.050(8) 0.065(10) 0.003(7) -0.013(7) 0.007(7)
C20 0.036(7) 0.040(7) 0.079(11) -0.010(7) -0.004(7) 0.003(6)
C21 0.028(6) 0.033(6) 0.073(9) -0.002(6) -0.010(6) -0.005(5)
C22 0.039(6) 0.030(6) 0.049(7) -0.004(5) -0.011(6) -0.007(5)
C23 0.039(8) 0.079(12) 0.077(11) 0.011(9) 0.006(8) -0.007(8)
C24 0.032(7) 0.056(9) 0.070(10) -0.002(7) 0.002(7) -0.006(6)
C25 0.039(7) 0.034(6) 0.054(8) -0.009(6) 0.005(6) -0.008(5)
C26 0.062(9) 0.034(7) 0.073(10) -0.019(7) 0.009(8) -0.014(7)
C27 0.059(9) 0.046(8) 0.065(10) -0.026(7) 0.012(8) -0.016(7)
C28 0.037(7) 0.047(8) 0.055(8) -0.019(6) 0.000(6) -0.008(6)
C29 0.033(6) 0.027(6) 0.042(6) -0.005(5) 0.007(5) -0.005(5)
C30 0.092(11) 0.037(7) 0.046(8) -0.005(6) -0.006(8) -0.026(8)
C31 0.093(12) 0.043(8) 0.056(9) 0.000(7) -0.008(8) -0.032(8)
C32 0.048(8) 0.047(8) 0.055(8) 0.012(7) 0.000(7) -0.015(6)
C33 0.036(6) 0.041(7) 0.040(7) -0.006(5) 0.001(5) -0.003(5)
C34 0.032(6) 0.034(6) 0.036(6) 0.002(5) -0.003(5) -0.003(5)
C35 0.075(10) 0.053(9) 0.045(8) -0.016(7) 0.005(7) -0.016(8)
C36 0.061(9) 0.071(10) 0.031(7) -0.007(7) 0.006(6) -0.017(8)
C37 0.043(8) 0.121(16) 0.036(7) -0.021(9) 0.002(6) -0.034(9)
C44 0.045(12) 0.37(5) 0.45(6) -0.37(5) 0.02(2) 0.00(2)
C45 0.07(2) 0.54(10) 0.12(3) 0.14(4) -0.05(2) -0.03(4)
C45A 0.04(2) 0.05(3) 0.02(2) -0.01(2) 0.018(19) -0.03(2)
C46 0.14(2) 0.100(17) 0.082(14) -0.016(13) 0.013(14) -0.054(15)
C48 0.22(4) 0.21(4) 0.28(5) -0.15(4) 0.04(3) -0.12(3)
C51 0.07(2) 0.061(18) 0.13(3) -0.004(17) -0.06(2) -0.009(15)
C51A 0.09(4) 0.10(4) 0.026(18) 0.00(2) -0.02(2) -0.07(3)
C52 0.08(2) 0.47(8) 0.062(18) 0.03(3) -0.012(15) -0.07(3)
C57 0.046(10) 0.115(18) 0.090(15) 0.042(13) 0.006(10) -0.003(10)
C58 0.037(9) 0.105(17) 0.116(18) 0.015(14) 0.028(10) -0.011(10)
C60 0.039(8) 0.070(11) 0.086(12) 0.021(10) 0.018(8) -0.012(7)
C61 0.047(9) 0.056(10) 0.103(14) 0.004(10) 0.025(9) -0.014(8)
O1 0.129(16) 0.27(3) 0.146(18) -0.001(19) -0.017(14) -0.020(18)
O5 0.19(2) 0.33(3) 0.138(18) 0.10(2) 0.051(16) 0.10(2)

loop_
_atom_type_symbol
_atom_type_description
_atom_type_scat_dispersion_real
_atom_type_scat_dispersion_imag
_atom_type_scat_source
C C 0.0033 0.0016 'International Tables Vol C Tables 4.2.6.8 and 6.1.1.4'
H H 0.0000 0.0000 'International Tables Vol C Tables 4.2.6.8 and 6.1.1.4'
N N 0.0061 0.0033 'International Tables Vol C Tables 4.2.6.8 and 6.1.1.4'
O O 0.0106 0.0060 'International Tables Vol C Tables 4.2.6.8 and 6.1.1.4'
In In -0.7276 1.3100 'International Tables Vol C Tables 4.2.6.8 and 6.1.1.4'
Ni Ni 0.3393 1.1124 'International Tables Vol C Tables 4.2.6.8 and 6.1.1.4'
Cl Cl 0.1484 0.1585 'International Tables Vol C Tables 4.2.6.8 and 6.1.1.4'
S S 0.1246 0.1234 'International Tables Vol C Tables 4.2.6.8 and 6.1.1.4'
Na Na 0.0362 0.0249 'International Tables Vol C Tables 4.2.6.8 and 6.1.1.4'

loop_
_geom_angle_atom_site_label_1
_geom_angle_atom_site_label_2
_geom_angle_atom_site_label_3
_geom_angle
_geom_angle_site_symmetry_1
_geom_angle_site_symmetry_3
_geom_angle_publ_flag
S2 In1 S4 116.09(13) . 1_455 ?
S2 In1 S3 111.08(13) . . ?
S4 In1 S3 114.38(15) 1_455 . ?
S2 In1 S1 105.15(17) . . ?
S4 In1 S1 102.29(15) 1_455 . ?
S3 In1 S1 106.50(18) . . ?
S2 In2 S6 108.01(11) . . ?
S2 In2 S5 113.25(11) . . ?
S6 In2 S5 109.60(11) . . ?
S2 In2 S8 106.44(12) . . ?
S6 In2 S8 111.61(11) . . ?
S5 In2 S8 107.95(9) . . ?
S4 In3 S7 108.71(12) . . ?
S4 In3 S5 107.13(11) . 1_655 ?
S7 In3 S5 110.16(10) . 1_655 ?
S4 In3 S9 113.47(13) . . ?
S7 In3 S9 109.57(11) . . ?
S5 In3 S9 107.76(10) 1_655 . ?
S10 In4 S3 111.10(16) . . ?
S10 In4 S9 109.77(14) . 1_455 ?
S3 In4 S9 108.36(13) . 1_455 ?
S10 In4 S8 106.38(17) . . ?
S3 In4 S8 111.59(13) . . ?
S9 In4 S8 109.62(10) 1_455 . ?
S6 In5 S14 111.06(12) . . ?
S6 In5 S11 109.04(10) . . ?
S14 In5 S11 107.62(11) . . ?
S6 In5 S13 111.13(12) . 1_455 ?
S14 In5 S13 111.87(12) . 1_455 ?
S11 In5 S13 105.88(9) . 1_455 ?
S7 In6 S15 110.48(13) . . ?
S7 In6 S11 107.93(10) . . ?
S15 In6 S11 107.64(10) . . ?
S7 In6 S12 113.68(11) . . ?
S15 In6 S12 110.63(12) . . ?
S11 In6 S12 106.18(10) . . ?
S13 In7 S12 111.01(10) . . ?
S13 In7 S5 108.49(10) . 1_655 ?
S12 In7 S5 109.77(10) . 1_655 ?
S13 In7 S16 110.34(11) . . ?
S12 In7 S16 108.42(10) . . ?
S5 In7 S16 108.78(10) 1_655 . ?
S14 In8 S18 111.08(13) . . ?
S14 In8 S8 105.80(11) . . ?
S18 In8 S8 110.51(14) . . ?
S14 In8 S16 110.37(11) . 1_455 ?
S18 In8 S16 106.39(11) . 1_455 ?
S8 In8 S16 112.77(10) . 1_455 ?
S17 In9 S15 108.54(11) . . ?
S17 In9 S16 111.29(12) . . ?
S15 In9 S16 109.64(11) . . ?
S17 In9 S9 107.69(12) . . ?
S15 In9 S9 107.79(13) . . ?
S16 In9 S9 111.76(10) . . ?
S17 In10 S10 116.98(17) 1_455 . ?
S17 In10 S18 111.49(14) 1_455 . ?
S10 In10 S18 112.69(17) . . ?
S17 In10 S19 105.92(18) 1_455 . ?
S10 In10 S19 103.0(2) . . ?
S18 In10 S19 105.4(2) . . ?
In2 S2 In1 104.56(12) . . ?
In4 S3 In1 104.32(14) . . ?
In3 S4 In1 104.44(13) . 1_655 ?
In7 S5 In3 111.61(10) 1_455 1_455 ?
In7 S5 In2 110.95(10) 1_455 . ?
In3 S5 In2 110.64(11) 1_455 . ?
In2 S6 In5 106.21(11) . . ?
In3 S7 In6 107.34(12) . . ?
In8 S8 In4 109.85(11) . . ?
In8 S8 In2 108.05(11) . . ?
In4 S8 In2 108.49(12) . . ?
In3 S9 In9 108.51(12) . . ?
In3 S9 In4 108.70(12) . 1_655 ?
In9 S9 In4 110.45(13) . 1_655 ?
In4 S10 In10 105.45(15) . . ?
In6 S11 In5 107.86(11) . . ?
In7 S12 In6 107.47(11) . . ?
In7 S13 In5 107.75(11) . 1_655 ?
In8 S14 In5 109.01(12) . . ?
In9 S15 In6 108.04(12) . . ?
In7 S16 In8 108.36(10) . 1_655 ?
In7 S16 In9 108.66(11) . . ?
In8 S16 In9 107.23(12) 1_655 . ?
In9 S17 In10 103.34(12) . 1_655 ?
In8 S18 In10 105.00(14) . . ?
N1 Ni1 N6 93.2(4) . . ?
N1 Ni1 N4 165.6(4) . . ?
N6 Ni1 N4 95.2(4) . . ?
N1 Ni1 N3 93.0(4) . . ?
N6 Ni1 N3 172.4(4) . . ?
N4 Ni1 N3 79.7(4) . . ?
N1 Ni1 N5 93.5(4) . . ?
N6 Ni1 N5 79.9(4) . . ?
N4 Ni1 N5 99.4(4) . . ?
N3 Ni1 N5 95.4(4) . . ?
N1 Ni1 N2 79.1(4) . . ?
N6 Ni1 N2 93.8(4) . . ?
N4 Ni1 N2 88.7(4) . . ?
N3 Ni1 N2 91.7(4) . . ?
N5 Ni1 N2 170.0(4) . . ?
N14 Ni2 N9 84.2(9) 2_396 . ?
N14 Ni2 N14 10.8(9) 2_396 . ?
N9 Ni2 N14 90.5(9) . . ?
N14 Ni2 N16 87.4(9) 2_396 . ?
N9 Ni2 N16 170.4(10) . . ?
N14 Ni2 N16 82.0(9) . . ?
N14 Ni2 N8 138.1(10) 2_396 . ?
N9 Ni2 N8 96.4(11) . . ?
N14 Ni2 N8 128.7(10) . . ?
N16 Ni2 N8 92.9(10) . . ?
N14 Ni2 N10 141.5(13) 2_396 . ?
N9 Ni2 N10 90.2(14) . . ?
N14 Ni2 N10 150.6(13) . . ?
N16 Ni2 N10 93.5(14) . . ?
N8 Ni2 N10 80.4(14) . . ?
Ni3 Ni3 N13 112.7(16) 2_386 . ?
Ni3 Ni3 C56 64.1(14) 2_386 2_386 ?
N13 Ni3 C56 91.4(16) . 2_386 ?
Ni3 Ni3 C56 85.3(16) 2_386 . ?
N13 Ni3 C56 101.0(17) . . ?
C56 Ni3 C56 149.4(8) 2_386 . ?
C5 N1 C1 118.8(11) . . ?
C5 N1 Ni1 114.3(8) . . ?
C1 N1 Ni1 126.8(9) . . ?
C6 N2 C10 116.1(11) . . ?
C6 N2 Ni1 131.0(8) . . ?
C10 N2 Ni1 112.9(8) . . ?
C13 N3 C17 118.2(11) . . ?
C13 N3 Ni1 129.8(9) . . ?
C17 N3 Ni1 111.5(8) . . ?
C18 N4 C22 119.1(11) . . ?
C18 N4 Ni1 127.3(10) . . ?
C22 N4 Ni1 112.5(7) . . ?
C25 N5 C29 118.7(11) . . ?
C25 N5 Ni1 129.0(9) . . ?
C29 N5 Ni1 112.1(7) . . ?
C30 N6 C34 116.4(11) . . ?
C30 N6 Ni1 130.3(9) . . ?
C34 N6 Ni1 113.3(8) . . ?
C41 N7 N14 104(3) . 2_396 ?
C41 N7 C47 122(3) . . ?
N14 N7 C47 112(2) 2_396 . ?
C41 N7 C40A 46(2) . . ?
N14 N7 C40A 144(3) 2_396 . ?
C47 N7 C40A 102(3) . . ?
C41 N7 C41A 42(2) . . ?
N14 N7 C41A 124(2) 2_396 . ?
C47 N7 C41A 81(2) . . ?
C40A N7 C41A 51(2) . . ?
C41 N7 N14 113(3) . . ?
N14 N7 N14 9.7(13) 2_396 . ?
C47 N7 N14 107(2) . . ?
C40A N7 N14 151(3) . . ?
C41A N7 N14 133(2) . . ?
C65 N8 Ni2 148(2) . . ?
C53 N9 Ni2 113(3) . . ?
C57 N11 C60 121(2) . . ?
C57 N11 C63 123(2) . 2_677 ?
C60 N11 C63 115(2) . 2_677 ?
C39 N13 C52 92(4) . . ?
C39 N13 C52A 126(4) . . ?
C52 N13 C52A 37(2) . . ?
C39 N13 Ni3 88(3) . . ?
C52 N13 Ni3 166(3) . . ?
C52A N13 Ni3 146(3) . . ?
N14 N14 N7 129(7) 2_396 2_396 ?
N14 N14 N7 41(6) 2_396 . ?
N7 N14 N7 170.3(13) 2_396 . ?
N14 N14 Ni2 98(6) 2_396 2_396 ?
N7 N14 Ni2 102.7(14) 2_396 2_396 ?
N7 N14 Ni2 81.0(12) . 2_396 ?
N14 N14 Ni2 71(6) 2_396 . ?
N7 N14 Ni2 84.7(14) 2_396 . ?
N7 N14 Ni2 90.5(12) . . ?
Ni2 N14 Ni2 169.2(9) 2_396 . ?
C43A C50 C44 111(3) 2_396 2_396 ?
C65A N15 C65 31(4) . . ?
N1 C1 C2 122.6(13) . . ?
N1 C1 H1 118.7 . . ?
C2 C1 H1 118.7 . . ?
C1 C2 C3 119.0(12) . . ?
C1 C2 H2 120.5 . . ?
C3 C2 H2 120.5 . . ?
C2 C3 C4 119.5(12) . . ?
C2 C3 H3 120.3 . . ?
C4 C3 H3 120.3 . . ?
C5 C4 C11 119.3(13) . . ?
C5 C4 C3 117.0(13) . . ?
C11 C4 C3 123.7(13) . . ?
N1 C5 C4 123.0(12) . . ?
N1 C5 C10 117.2(11) . . ?
C4 C5 C10 119.8(12) . . ?
N2 C6 C7 124.0(12) . . ?
N2 C6 H6 118.0 . . ?
C7 C6 H6 118.0 . . ?
C8 C7 C6 119.1(13) . . ?
C8 C7 H7 120.4 . . ?
C6 C7 H7 120.4 . . ?
C7 C8 C9 119.5(13) . . ?
C7 C8 H8 120.3 . . ?
C9 C8 H8 120.3 . . ?
C10 C9 C12 119.5(13) . . ?
C10 C9 C8 116.3(12) . . ?
C12 C9 C8 124.2(13) . . ?
N2 C10 C9 124.8(12) . . ?
N2 C10 C5 116.4(11) . . ?
C9 C10 C5 118.8(11) . . ?
C12 C11 C4 120.3(13) . . ?
C12 C11 H11 119.8 . . ?
C4 C11 H11 119.8 . . ?
C11 C12 C9 122.1(15) . . ?
C11 C12 H12 119.0 . . ?
C9 C12 H12 119.0 . . ?
N3 C13 C14 121.8(13) . . ?
N3 C13 H13 119.1 . . ?
C14 C13 H13 119.1 . . ?
C15 C14 C13 121.2(13) . . ?
C15 C14 H14 119.4 . . ?
C13 C14 H14 119.4 . . ?
C14 C15 C16 118.4(13) . . ?
C14 C15 H15 120.8 . . ?
C16 C15 H15 120.8 . . ?
C17 C16 C15 118.3(13) . . ?
C17 C16 C23 117.8(13) . . ?
C15 C16 C23 123.9(14) . . ?
N3 C17 C16 122.2(11) . . ?
N3 C17 C22 117.2(11) . . ?
C16 C17 C22 120.6(12) . . ?
N4 C18 C19 121.3(13) . . ?
N4 C18 H18 119.4 . . ?
C19 C18 H18 119.4 . . ?
C20 C19 C18 119.8(13) . . ?
C20 C19 H19 120.1 . . ?
C18 C19 H19 120.1 . . ?
C19 C20 C21 120.3(13) . . ?
C19 C20 H20 119.8 . . ?
C21 C20 H20 119.8 . . ?
C22 C21 C24 119.6(12) . . ?
C22 C21 C20 115.7(13) . . ?
C24 C21 C20 124.6(13) . . ?
N4 C22 C21 123.7(11) . . ?
N4 C22 C17 117.4(11) . . ?
C21 C22 C17 118.9(12) . . ?
C24 C23 C16 123.0(15) . . ?
C24 C23 H23 118.5 . . ?
C16 C23 H23 118.5 . . ?
C23 C24 C21 119.9(14) . . ?
C23 C24 H24 120.0 . . ?
C21 C24 H24 120.0 . . ?
N5 C25 C26 121.3(13) . . ?
N5 C25 H25 119.4 . . ?
C26 C25 H25 119.4 . . ?
C27 C26 C25 121.0(13) . . ?
C27 C26 H26 119.5 . . ?
C25 C26 H26 119.5 . . ?
C26 C27 C28 119.5(13) . . ?
C26 C27 H27 120.3 . . ?
C28 C27 H27 120.3 . . ?
C29 C28 C27 116.4(13) . . ?
C29 C28 C35 119.8(12) . . ?
C27 C28 C35 123.7(13) . . ?
N5 C29 C28 123.0(11) . . ?
N5 C29 C34 118.0(11) . . ?
C28 C29 C34 118.8(11) . . ?
N6 C30 C31 123.3(13) . . ?
N6 C30 H30 118.4 . . ?
C31 C30 H30 118.4 . . ?
C32 C31 C30 121.6(14) . . ?
C32 C31 H31 119.2 . . ?
C30 C31 H31 119.2 . . ?
C31 C32 C33 118.4(13) . . ?
C31 C32 H32 120.8 . . ?
C33 C32 H32 120.8 . . ?
C34 C33 C36 120.0(12) . . ?
C34 C33 C32 116.5(12) . . ?
C36 C33 C32 123.5(13) . . ?
N6 C34 C33 123.7(11) . . ?
N6 C34 C29 116.6(10) . . ?
C33 C34 C29 119.7(11) . . ?
C36 C35 C28 119.6(13) . . ?
C36 C35 H35 120.2 . . ?
C28 C35 H35 120.2 . . ?
C35 C36 C33 121.7(13) . . ?
C35 C36 H36 119.1 . . ?
C33 C36 H36 119.1 . . ?
C46 C37 O1 115.9(15) . . ?
C40 C40A N7 98(3) . . ?
N7 C41 C41A 100(4) . . ?
C41 C41A N7 38(2) . . ?
C43 N16 Ni2 131(2) . . ?
C43A C43 N16 127(3) . . ?
C43 C43A C50 113(3) . 2_396 ?
C50 C44 C42 95(4) 2_396 . ?
N12 C56 Ni3 71(4) . 2_386 ?
N12 C56 Ni3 90(5) . . ?
Ni3 C56 Ni3 30.6(8) 2_386 . ?
N11 C57 C58 119(2) . . ?
C57 C58 C59 120(2) . . ?
C61 C59 C58 119(2) . . ?
C61 C60 N11 120.9(17) . . ?
C61 C60 C60 120(2) . 2_677 ?
N11 C60 C60 119(2) . 2_677 ?
C62 C61 C60 126(2) . . ?
C62 C61 C59 114(2) . . ?
C60 C61 C59 119.1(17) . . ?
C63 C62 C61 117(4) . . ?
C64A C63 C62 92(3) . . ?
C64A C63 N11 125(3) . 2_677 ?
C62 C63 N11 121(4) . 2_677 ?
C65A C65 N15 23(3) . . ?
C65A C65 N8 91(4) . . ?
N15 C65 N8 83(3) . . ?
N15 C65A C65 126(7) . . ?

loop_
_geom_bond_atom_site_label_1
_geom_bond_atom_site_label_2
_geom_bond_distance
_geom_bond_site_symmetry_2
_geom_bond_publ_flag
In1 S2 2.434(4) . ?
In1 S4 2.434(3) 1_455 ?
In1 S3 2.459(5) . ?
In1 S1 2.496(5) . ?
In2 S2 2.403(3) . ?
In2 S6 2.406(3) . ?
In2 S5 2.505(3) . ?
In2 S8 2.514(3) . ?
In3 S4 2.397(4) . ?
In3 S7 2.404(3) . ?
In3 S5 2.500(3) 1_655 ?
In3 S9 2.500(3) . ?
In4 S10 2.399(4) . ?
In4 S3 2.411(4) . ?
In4 S9 2.512(3) 1_455 ?
In4 S8 2.513(3) . ?
In5 S6 2.436(3) . ?
In5 S14 2.460(3) . ?
In5 S11 2.465(3) . ?
In5 S13 2.477(3) 1_455 ?
In6 S7 2.438(3) . ?
In6 S15 2.449(3) . ?
In6 S11 2.462(3) . ?
In6 S12 2.468(3) . ?
In7 S13 2.415(3) . ?
In7 S12 2.424(3) . ?
In7 S5 2.483(3) 1_655 ?
In7 S16 2.494(3) . ?
In8 S14 2.409(3) . ?
In8 S18 2.410(4) . ?
In8 S8 2.498(3) . ?
In8 S16 2.502(3) 1_455 ?
In9 S17 2.406(3) . ?
In9 S15 2.410(3) . ?
In9 S16 2.503(3) . ?
In9 S9 2.511(4) . ?
In10 S17 2.435(4) 1_455 ?
In10 S10 2.444(5) . ?
In10 S18 2.459(5) . ?
In10 S19 2.483(5) . ?
S4 In1 2.434(3) 1_655 ?
S5 In7 2.483(3) 1_455 ?
S5 In3 2.500(3) 1_455 ?
S9 In4 2.512(3) 1_655 ?
S13 In5 2.477(3) 1_655 ?
S16 In8 2.502(3) 1_655 ?
S17 In10 2.435(4) 1_655 ?
Ni1 N1 2.071(10) . ?
Ni1 N6 2.080(10) . ?
Ni1 N4 2.087(10) . ?
Ni1 N3 2.096(10) . ?
Ni1 N5 2.102(10) . ?
Ni1 N2 2.110(10) . ?
Ni2 N14 2.06(2) 2_396 ?
Ni2 N9 2.10(3) . ?
Ni2 N14 2.15(2) . ?
Ni2 N16 2.16(2) . ?
Ni2 N8 2.31(3) . ?
Ni2 N10 2.36(5) . ?
Ni3 Ni3 1.359(17) 2_386 ?
Ni3 N13 2.33(4) . ?
Ni3 C56 2.66(6) 2_386 ?
Ni3 C56 2.40(5) . ?
N1 C5 1.349(15) . ?
N1 C1 1.357(15) . ?
N2 C6 1.348(15) . ?
N2 C10 1.365(14) . ?
N3 C13 1.340(15) . ?
N3 C17 1.376(15) . ?
N4 C18 1.337(14) . ?
N4 C22 1.351(16) . ?
N5 C25 1.340(15) . ?
N5 C29 1.354(15) . ?
N6 C30 1.310(16) . ?
N6 C34 1.363(15) . ?
N7 C41 1.18(4) . ?
N7 N14 1.59(3) 2_396 ?
N7 C47 1.63(4) . ?
N7 C40A 1.73(5) . ?
N7 C41A 1.87(5) . ?
N7 N14 1.87(4) . ?
N8 C65 1.87(6) . ?
N9 C53 1.97(10) . ?
N11 C57 1.36(2) . ?
N11 C60 1.40(2) . ?
N11 C63 1.64(4) 2_677 ?
N12 C56 1.15(6) . ?
N13 C39 1.47(5) . ?
N13 C52 1.58(5) . ?
N13 C52A 1.85(7) . ?
N14 N14 0.41(3) 2_396 ?
N14 N7 1.59(3) 2_396 ?
N14 Ni2 2.06(2) 2_396 ?
C50 C43A 1.34(4) 2_396 ?
C50 C44 1.61(5) 2_396 ?
N15 C65A 0.83(6) . ?
N15 C65 1.70(7) . ?
C1 C2 1.382(17) . ?
C1 H1 0.9400 . ?
C2 C3 1.389(19) . ?
C2 H2 0.9400 . ?
C3 C4 1.431(19) . ?
C3 H3 0.9400 . ?
C4 C5 1.399(17) . ?
C4 C11 1.41(2) . ?
C5 C10 1.437(16) . ?
C6 C7 1.376(17) . ?
C6 H6 0.9400 . ?
C7 C8 1.369(19) . ?
C7 H7 0.9400 . ?
C8 C9 1.433(19) . ?
C8 H8 0.9400 . ?
C9 C10 1.378(17) . ?
C9 C12 1.412(18) . ?
C11 C12 1.33(2) . ?
C11 H11 0.9400 . ?
C12 H12 0.9400 . ?
C13 C14 1.384(19) . ?
C13 H13 0.9400 . ?
C14 C15 1.37(2) . ?
C14 H14 0.9400 . ?
C15 C16 1.407(18) . ?
C15 H15 0.9400 . ?
C16 C17 1.397(18) . ?
C16 C23 1.43(2) . ?
C17 C22 1.428(16) . ?
C18 C19 1.412(19) . ?
C18 H18 0.9400 . ?
C19 C20 1.36(2) . ?
C19 H19 0.9400 . ?
C20 C21 1.429(18) . ?
C20 H20 0.9400 . ?
C21 C22 1.409(17) . ?
C21 C24 1.430(19) . ?
C23 C24 1.33(2) . ?
C23 H23 0.9400 . ?
C24 H24 0.9400 . ?
C25 C26 1.401(18) . ?
C25 H25 0.9400 . ?
C26 C27 1.34(2) . ?
C26 H26 0.9400 . ?
C27 C28 1.430(18) . ?
C27 H27 0.9400 . ?
C28 C29 1.409(17) . ?
C28 C35 1.433(19) . ?
C29 C34 1.437(16) . ?
C30 C31 1.369(19) . ?
C30 H30 0.9400 . ?
C31 C32 1.33(2) . ?
C31 H31 0.9400 . ?
C32 C33 1.412(18) . ?
C32 H32 0.9400 . ?
C33 C34 1.395(16) . ?
C33 C36 1.403(18) . ?
C35 C36 1.36(2) . ?
C35 H35 0.9400 . ?
C36 H36 0.9400 . ?
C37 C46 1.46(3) . ?
C37 O1 1.48(3) . ?
C40 C40A 1.43(6) . ?
C41 C41A 1.27(5) . ?
C42 C44 1.65(9) . ?
N16 C43 1.32(4) . ?
C43 C43A 1.33(4) . ?
C43A C50 1.34(4) 2_396 ?
C44 C50 1.61(5) 2_396 ?
C51 C51A 0.99(6) . ?
C56 Ni3 2.66(6) 2_386 ?
C57 C58 1.40(3) . ?
C58 C59 1.43(3) . ?
C59 C61 1.40(3) . ?
C60 C61 1.39(3) . ?
C60 C60 1.41(3) 2_677 ?
C61 C62 1.38(4) . ?
C62 C63 1.30(5) . ?
C63 C64A 1.25(4) . ?
C63 N11 1.64(4) 2_677 ?
C65 C65A 1.08(6) . ?
O4 O4A 1.13(4) . ?

loop_
_geom_torsion_atom_site_label_1
_geom_torsion_atom_site_label_2
_geom_torsion_atom_site_label_3
_geom_torsion_atom_site_label_4
_geom_torsion
_geom_torsion_site_symmetry_1
_geom_torsion_site_symmetry_2
_geom_torsion_site_symmetry_3
_geom_torsion_site_symmetry_4
_geom_torsion_publ_flag
S6 In2 S2 In1 173.28(13) . . . . ?
S5 In2 S2 In1 51.71(16) . . . . ?
S8 In2 S2 In1 -66.74(14) . . . . ?
S4 In1 S2 In2 -60.94(18) 1_455 . . . ?
S3 In1 S2 In2 72.02(17) . . . . ?
S1 In1 S2 In2 -173.16(17) . . . . ?
S10 In4 S3 In1 176.34(17) . . . . ?
S9 In4 S3 In1 -62.99(17) 1_455 . . . ?
S8 In4 S3 In1 57.80(17) . . . . ?
S2 In1 S3 In4 -65.66(17) . . . . ?
S4 In1 S3 In4 68.15(17) 1_455 . . . ?
S1 In1 S3 In4 -179.64(17) . . . . ?
S7 In3 S4 In1 177.90(13) . . . 1_655 ?
S5 In3 S4 In1 -63.08(16) 1_655 . . 1_655 ?
S9 In3 S4 In1 55.72(17) . . . 1_655 ?
S2 In2 S5 In7 179.87(12) . . . 1_455 ?
S6 In2 S5 In7 59.20(14) . . . 1_455 ?
S8 In2 S5 In7 -62.56(13) . . . 1_455 ?
S2 In2 S5 In3 -55.69(15) . . . 1_455 ?
S6 In2 S5 In3 -176.36(11) . . . 1_455 ?
S8 In2 S5 In3 61.89(13) . . . 1_455 ?
S2 In2 S6 In5 175.66(13) . . . . ?
S5 In2 S6 In5 -60.54(15) . . . . ?
S8 In2 S6 In5 58.99(16) . . . . ?
S14 In5 S6 In2 -60.31(15) . . . . ?
S11 In5 S6 In2 -178.74(11) . . . . ?
S13 In5 S6 In2 64.92(16) 1_455 . . . ?
S4 In3 S7 In6 174.54(13) . . . . ?
S5 In3 S7 In6 57.45(15) 1_655 . . . ?
S9 In3 S7 In6 -60.94(15) . . . . ?
S15 In6 S7 In3 63.23(14) . . . . ?
S11 In6 S7 In3 -179.33(11) . . . . ?
S12 In6 S7 In3 -61.83(15) . . . . ?
S14 In8 S8 In4 179.75(12) . . . . ?
S18 In8 S8 In4 -59.92(15) . . . . ?
S16 In8 S8 In4 59.02(14) 1_455 . . . ?
S14 In8 S8 In2 61.58(13) . . . . ?
S18 In8 S8 In2 -178.09(11) . . . . ?
S16 In8 S8 In2 -59.16(13) 1_455 . . . ?
S10 In4 S8 In8 62.14(16) . . . . ?
S3 In4 S8 In8 -176.53(13) . . . . ?
S9 In4 S8 In8 -56.48(15) 1_455 . . . ?
S10 In4 S8 In2 -179.95(13) . . . . ?
S3 In4 S8 In2 -58.62(15) . . . . ?
S9 In4 S8 In2 61.43(14) 1_455 . . . ?
S2 In2 S8 In8 -179.35(11) . . . . ?
S6 In2 S8 In8 -61.73(13) . . . . ?
S5 In2 S8 In8 58.77(12) . . . . ?
S2 In2 S8 In4 61.61(13) . . . . ?
S6 In2 S8 In4 179.22(11) . . . . ?
S5 In2 S8 In4 -60.28(13) . . . . ?
S4 In3 S9 In9 -177.53(11) . . . . ?
S7 In3 S9 In9 60.77(14) . . . . ?
S5 In3 S9 In9 -59.09(13) 1_655 . . . ?
S4 In3 S9 In4 -57.38(16) . . . 1_655 ?
S7 In3 S9 In4 -179.08(12) . . . 1_655 ?
S5 In3 S9 In4 61.06(14) 1_655 . . 1_655 ?
S17 In9 S9 In3 -177.53(12) . . . . ?
S15 In9 S9 In3 -60.60(13) . . . . ?
S16 In9 S9 In3 59.95(13) . . . . ?
S17 In9 S9 In4 63.42(14) . . . 1_655 ?
S15 In9 S9 In4 -179.66(11) . . . 1_655 ?
S16 In9 S9 In4 -59.11(14) . . . 1_655 ?
S3 In4 S10 In10 174.39(17) . . . . ?
S9 In4 S10 In10 54.6(2) 1_455 . . . ?
S8 In4 S10 In10 -64.0(2) . . . . ?
S17 In10 S10 In4 -62.4(2) 1_455 . . . ?
S18 In10 S10 In4 68.8(2) . . . . ?
S19 In10 S10 In4 -178.1(2) . . . . ?
S7 In6 S11 In5 -57.96(15) . . . . ?
S15 In6 S11 In5 61.30(16) . . . . ?
S12 In6 S11 In5 179.81(12) . . . . ?
S6 In5 S11 In6 60.59(15) . . . . ?
S14 In5 S11 In6 -59.97(15) . . . . ?
S13 In5 S11 In6 -179.76(12) 1_455 . . . ?
S13 In7 S12 In6 -176.53(12) . . . . ?
S5 In7 S12 In6 -56.59(14) 1_655 . . . ?
S16 In7 S12 In6 62.11(14) . . . . ?
S7 In6 S12 In7 61.52(15) . . . . ?
S15 In6 S12 In7 -63.46(15) . . . . ?
S11 In6 S12 In7 -179.97(12) . . . . ?
S12 In7 S13 In5 179.53(12) . . . 1_655 ?
S5 In7 S13 In5 58.84(15) 1_655 . . 1_655 ?
S16 In7 S13 In5 -60.25(15) . . . 1_655 ?
S18 In8 S14 In5 176.19(15) . . . . ?
S8 In8 S14 In5 -63.85(15) . . . . ?
S16 In8 S14 In5 58.43(16) 1_455 . . . ?
S6 In5 S14 In8 65.54(16) . . . . ?
S11 In5 S14 In8 -175.18(12) . . . . ?
S13 In5 S14 In8 -59.27(16) 1_455 . . . ?
S17 In9 S15 In6 178.29(15) . . . . ?
S16 In9 S15 In6 -59.95(18) . . . . ?
S9 In9 S15 In6 61.92(17) . . . . ?
S7 In6 S15 In9 -64.61(17) . . . . ?
S11 In6 S15 In9 177.77(13) . . . . ?
S12 In6 S15 In9 62.16(18) . . . . ?
S13 In7 S16 In8 60.70(14) . . . 1_655 ?
S12 In7 S16 In8 -177.53(11) . . . 1_655 ?
S5 In7 S16 In8 -58.21(13) 1_655 . . 1_655 ?
S13 In7 S16 In9 176.90(11) . . . . ?
S12 In7 S16 In9 -61.33(13) . . . . ?
S5 In7 S16 In9 57.99(12) 1_655 . . . ?
S17 In9 S16 In7 -179.47(12) . . . . ?
S15 In9 S16 In7 60.44(15) . . . . ?
S9 In9 S16 In7 -59.03(14) . . . . ?
S17 In9 S16 In8 -62.55(14) . . . 1_655 ?
S15 In9 S16 In8 177.36(12) . . . 1_655 ?
S9 In9 S16 In8 57.89(13) . . . 1_655 ?
S15 In9 S17 In10 -178.15(15) . . . 1_655 ?
S16 In9 S17 In10 61.11(17) . . . 1_655 ?
S9 In9 S17 In10 -61.71(16) . . . 1_655 ?
S14 In8 S18 In10 174.46(13) . . . . ?
S8 In8 S18 In10 57.35(16) . . . . ?
S16 In8 S18 In10 -65.39(18) 1_455 . . . ?
S17 In10 S18 In8 70.08(18) 1_455 . . . ?
S10 In10 S18 In8 -63.78(19) . . . . ?
S19 In10 S18 In8 -175.44(19) . . . . ?
N6 Ni1 N1 C5 -96.1(9) . . . . ?
N4 Ni1 N1 C5 29(2) . . . . ?
N3 Ni1 N1 C5 88.3(9) . . . . ?
N5 Ni1 N1 C5 -176.1(8) . . . . ?
N2 Ni1 N1 C5 -2.8(8) . . . . ?
N6 Ni1 N1 C1 84.3(10) . . . . ?
N4 Ni1 N1 C1 -150.2(14) . . . . ?
N3 Ni1 N1 C1 -91.3(10) . . . . ?
N5 Ni1 N1 C1 4.2(10) . . . . ?
N2 Ni1 N1 C1 177.6(11) . . . . ?
N1 Ni1 N2 C6 -177.0(12) . . . . ?
N6 Ni1 N2 C6 -84.5(11) . . . . ?
N4 Ni1 N2 C6 10.6(11) . . . . ?
N3 Ni1 N2 C6 90.2(11) . . . . ?
N5 Ni1 N2 C6 -135(2) . . . . ?
N1 Ni1 N2 C10 1.1(8) . . . . ?
N6 Ni1 N2 C10 93.6(9) . . . . ?
N4 Ni1 N2 C10 -171.3(9) . . . . ?
N3 Ni1 N2 C10 -91.7(9) . . . . ?
N5 Ni1 N2 C10 43(3) . . . . ?
N1 Ni1 N3 C13 14.5(13) . . . . ?
N6 Ni1 N3 C13 -130(3) . . . . ?
N4 Ni1 N3 C13 -178.0(13) . . . . ?
N5 Ni1 N3 C13 -79.3(13) . . . . ?
N2 Ni1 N3 C13 93.6(13) . . . . ?
N1 Ni1 N3 C17 -157.1(8) . . . . ?
N6 Ni1 N3 C17 58(3) . . . . ?
N4 Ni1 N3 C17 10.4(8) . . . . ?
N5 Ni1 N3 C17 109.1(8) . . . . ?
N2 Ni1 N3 C17 -78.0(8) . . . . ?
N1 Ni1 N4 C18 -118.6(17) . . . . ?
N6 Ni1 N4 C18 6.7(11) . . . . ?
N3 Ni1 N4 C18 -179.0(11) . . . . ?
N5 Ni1 N4 C18 87.2(10) . . . . ?
N2 Ni1 N4 C18 -87.0(10) . . . . ?
N1 Ni1 N4 C22 49(2) . . . . ?
N6 Ni1 N4 C22 174.1(8) . . . . ?
N3 Ni1 N4 C22 -11.6(8) . . . . ?
N5 Ni1 N4 C22 -105.4(8) . . . . ?
N2 Ni1 N4 C22 80.3(8) . . . . ?
N1 Ni1 N5 C25 -80.5(10) . . . . ?
N6 Ni1 N5 C25 -173.1(11) . . . . ?
N4 Ni1 N5 C25 93.3(10) . . . . ?
N3 Ni1 N5 C25 12.9(11) . . . . ?
N2 Ni1 N5 C25 -122(2) . . . . ?
N1 Ni1 N5 C29 95.0(8) . . . . ?
N6 Ni1 N5 C29 2.4(8) . . . . ?
N4 Ni1 N5 C29 -91.2(8) . . . . ?
N3 Ni1 N5 C29 -171.6(8) . . . . ?
N2 Ni1 N5 C29 54(2) . . . . ?
N1 Ni1 N6 C30 84.7(13) . . . . ?
N4 Ni1 N6 C30 -83.6(13) . . . . ?
N3 Ni1 N6 C30 -131(3) . . . . ?
N5 Ni1 N6 C30 177.7(13) . . . . ?
N2 Ni1 N6 C30 5.4(13) . . . . ?
N1 Ni1 N6 C34 -94.7(8) . . . . ?
N4 Ni1 N6 C34 97.0(8) . . . . ?
N3 Ni1 N6 C34 50(3) . . . . ?
N5 Ni1 N6 C34 -1.7(8) . . . . ?
N2 Ni1 N6 C34 -173.9(8) . . . . ?
N14 Ni2 N8 C65 -104(5) 2_396 . . . ?
N9 Ni2 N8 C65 168(5) . . . . ?
N14 Ni2 N8 C65 -96(5) . . . . ?
N16 Ni2 N8 C65 -14(5) . . . . ?
N10 Ni2 N8 C65 79(5) . . . . ?
N14 Ni2 N9 C53 -155(3) 2_396 . . . ?
N14 Ni2 N9 C53 -146(3) . . . . ?
N16 Ni2 N9 C53 176(6) . . . . ?
N8 Ni2 N9 C53 -17(4) . . . . ?
N10 Ni2 N9 C53 63(4) . . . . ?
Ni3 Ni3 N13 C39 -64(3) 2_386 . . . ?
C56 Ni3 N13 C39 -2(3) 2_386 . . . ?
C56 Ni3 N13 C39 -154(3) . . . . ?
Ni3 Ni3 N13 C52 -155(12) 2_386 . . . ?
C56 Ni3 N13 C52 -92(13) 2_386 . . . ?
C56 Ni3 N13 C52 116(13) . . . . ?
Ni3 Ni3 N13 C52A 113(5) 2_386 . . . ?
C56 Ni3 N13 C52A 175(5) 2_386 . . . ?
C56 Ni3 N13 C52A 23(5) . . . . ?
C41 N7 N14 N14 13(8) . . . 2_396 ?
C47 N7 N14 N14 -125(8) . . . 2_396 ?
C40A N7 N14 N14 51(10) . . . 2_396 ?
C41A N7 N14 N14 -32(9) . . . 2_396 ?
C41 N7 N14 N7 13(9) . . . 2_396 ?
N14 N7 N14 N7 0.00(9) 2_396 . . 2_396 ?
C47 N7 N14 N7 -125(8) . . . 2_396 ?
C40A N7 N14 N7 51(10) . . . 2_396 ?
C41A N7 N14 N7 -32(9) . . . 2_396 ?
C41 N7 N14 Ni2 -100(3) . . . 2_396 ?
N14 N7 N14 Ni2 -113(8) 2_396 . . 2_396 ?
C47 N7 N14 Ni2 122(2) . . . 2_396 ?
C40A N7 N14 Ni2 -62(5) . . . 2_396 ?
C41A N7 N14 Ni2 -146(3) . . . 2_396 ?
C41 N7 N14 Ni2 73(3) . . . . ?
N14 N7 N14 Ni2 60(8) 2_396 . . . ?
C47 N7 N14 Ni2 -64(2) . . . . ?
C40A N7 N14 Ni2 111(5) . . . . ?
C41A N7 N14 Ni2 28(3) . . . . ?
N9 Ni2 N14 N14 -54(6) . . . 2_396 ?
N16 Ni2 N14 N14 120(6) . . . 2_396 ?
N8 Ni2 N14 N14 -153(6) . . . 2_396 ?
N10 Ni2 N14 N14 37(7) . . . 2_396 ?
N14 Ni2 N14 N7 134(7) 2_396 . . 2_396 ?
N9 Ni2 N14 N7 80.1(15) . . . 2_396 ?
N16 Ni2 N14 N7 -105.8(15) . . . 2_396 ?
N8 Ni2 N14 N7 -18.5(19) . . . 2_396 ?
N10 Ni2 N14 N7 171(3) . . . 2_396 ?
N14 Ni2 N14 N7 -37(6) 2_396 . . . ?
N9 Ni2 N14 N7 -91.4(13) . . . . ?
N16 Ni2 N14 N7 82.7(13) . . . . ?
N8 Ni2 N14 N7 170.0(14) . . . . ?
N10 Ni2 N14 N7 0(3) . . . . ?
N14 Ni2 N14 Ni2 0.00(4) 2_396 . . 2_396 ?
N9 Ni2 N14 Ni2 -54(6) . . . 2_396 ?
N16 Ni2 N14 Ni2 120(6) . . . 2_396 ?
N8 Ni2 N14 Ni2 -153(6) . . . 2_396 ?
N10 Ni2 N14 Ni2 37(7) . . . 2_396 ?
C5 N1 C1 C2 -2.1(18) . . . . ?
Ni1 N1 C1 C2 177.5(10) . . . . ?
N1 C1 C2 C3 0(2) . . . . ?
C1 C2 C3 C4 3(2) . . . . ?
C2 C3 C4 C5 -2(2) . . . . ?
C2 C3 C4 C11 176.6(15) . . . . ?
C1 N1 C5 C4 2.4(18) . . . . ?
Ni1 N1 C5 C4 -177.2(10) . . . . ?
C1 N1 C5 C10 -176.2(11) . . . . ?
Ni1 N1 C5 C10 4.1(14) . . . . ?
C11 C4 C5 N1 -179.1(14) . . . . ?
C3 C4 C5 N1 0(2) . . . . ?
C11 C4 C5 C10 -1(2) . . . . ?
C3 C4 C5 C10 178.3(12) . . . . ?
C10 N2 C6 C7 -1.4(19) . . . . ?
Ni1 N2 C6 C7 176.6(11) . . . . ?
N2 C6 C7 C8 2(2) . . . . ?
C6 C7 C8 C9 1(2) . . . . ?
C7 C8 C9 C10 -4(2) . . . . ?
C7 C8 C9 C12 175.8(16) . . . . ?
C6 N2 C10 C9 -1.6(19) . . . . ?
Ni1 N2 C10 C9 180.0(11) . . . . ?
C6 N2 C10 C5 179.1(11) . . . . ?
Ni1 N2 C10 C5 0.7(14) . . . . ?
C12 C9 C10 N2 -175.4(14) . . . . ?
C8 C9 C10 N2 4(2) . . . . ?
C12 C9 C10 C5 4(2) . . . . ?
C8 C9 C10 C5 -176.7(12) . . . . ?
N1 C5 C10 N2 -3.3(17) . . . . ?
C4 C5 C10 N2 178.0(12) . . . . ?
N1 C5 C10 C9 177.4(12) . . . . ?
C4 C5 C10 C9 -1.3(19) . . . . ?
C5 C4 C11 C12 0(3) . . . . ?
C3 C4 C11 C12 -179.2(16) . . . . ?
C4 C11 C12 C9 3(3) . . . . ?
C10 C9 C12 C11 -5(3) . . . . ?
C8 C9 C12 C11 175.6(17) . . . . ?
C17 N3 C13 C14 0(2) . . . . ?
Ni1 N3 C13 C14 -171.5(12) . . . . ?
N3 C13 C14 C15 2(3) . . . . ?
C13 C14 C15 C16 -1(3) . . . . ?
C14 C15 C16 C17 -1(2) . . . . ?
C14 C15 C16 C23 178.5(16) . . . . ?
C13 N3 C17 C16 -1.6(19) . . . . ?
Ni1 N3 C17 C16 171.1(10) . . . . ?
C13 N3 C17 C22 179.3(12) . . . . ?
Ni1 N3 C17 C22 -8.0(13) . . . . ?
C15 C16 C17 N3 2(2) . . . . ?
C23 C16 C17 N3 -177.4(13) . . . . ?
C15 C16 C17 C22 -178.6(13) . . . . ?
C23 C16 C17 C22 2(2) . . . . ?
C22 N4 C18 C19 -3.6(18) . . . . ?
Ni1 N4 C18 C19 163.0(10) . . . . ?
N4 C18 C19 C20 3(2) . . . . ?
C18 C19 C20 C21 0(2) . . . . ?
C19 C20 C21 C22 -3(2) . . . . ?
C19 C20 C21 C24 -178.9(14) . . . . ?
C18 N4 C22 C21 0.6(18) . . . . ?
Ni1 N4 C22 C21 -167.9(10) . . . . ?
C18 N4 C22 C17 179.5(11) . . . . ?
Ni1 N4 C22 C17 11.0(13) . . . . ?
C24 C21 C22 N4 178.7(12) . . . . ?
C20 C21 C22 N4 2.8(18) . . . . ?
C24 C21 C22 C17 -0.1(18) . . . . ?
C20 C21 C22 C17 -176.1(11) . . . . ?
N3 C17 C22 N4 -1.9(16) . . . . ?
C16 C17 C22 N4 178.9(12) . . . . ?
N3 C17 C22 C21 177.0(11) . . . . ?
C16 C17 C22 C21 -2.2(18) . . . . ?
C17 C16 C23 C24 1(2) . . . . ?
C15 C16 C23 C24 -178.5(17) . . . . ?
C16 C23 C24 C21 -3(3) . . . . ?
C22 C21 C24 C23 3(2) . . . . ?
C20 C21 C24 C23 178.5(15) . . . . ?
C29 N5 C25 C26 1.0(18) . . . . ?
Ni1 N5 C25 C26 176.3(10) . . . . ?
N5 C25 C26 C27 1(2) . . . . ?
C25 C26 C27 C28 -1(2) . . . . ?
C26 C27 C28 C29 -1(2) . . . . ?
C26 C27 C28 C35 -179.0(14) . . . . ?
C25 N5 C29 C28 -2.8(17) . . . . ?
Ni1 N5 C29 C28 -178.8(9) . . . . ?
C25 N5 C29 C34 173.2(10) . . . . ?
Ni1 N5 C29 C34 -2.8(13) . . . . ?
C27 C28 C29 N5 2.6(18) . . . . ?
C35 C28 C29 N5 -178.9(12) . . . . ?
C27 C28 C29 C34 -173.5(11) . . . . ?
C35 C28 C29 C34 5.1(18) . . . . ?
C34 N6 C30 C31 2(2) . . . . ?
Ni1 N6 C30 C31 -177.7(12) . . . . ?
N6 C30 C31 C32 -2(3) . . . . ?
C30 C31 C32 C33 0(2) . . . . ?
C31 C32 C33 C34 2.8(19) . . . . ?
C31 C32 C33 C36 -177.9(14) . . . . ?
C30 N6 C34 C33 1.0(18) . . . . ?
Ni1 N6 C34 C33 -179.5(9) . . . . ?
C30 N6 C34 C29 -178.7(12) . . . . ?
Ni1 N6 C34 C29 0.8(13) . . . . ?
C36 C33 C34 N6 177.5(12) . . . . ?
C32 C33 C34 N6 -3.2(18) . . . . ?
C36 C33 C34 C29 -2.8(18) . . . . ?
C32 C33 C34 C29 176.4(11) . . . . ?
N5 C29 C34 N6 1.4(16) . . . . ?
C28 C29 C34 N6 177.6(11) . . . . ?
N5 C29 C34 C33 -178.3(11) . . . . ?
C28 C29 C34 C33 -2.1(17) . . . . ?
C29 C28 C35 C36 -3(2) . . . . ?
C27 C28 C35 C36 175.2(14) . . . . ?
C28 C35 C36 C33 -2(2) . . . . ?
C34 C33 C36 C35 5(2) . . . . ?
C32 C33 C36 C35 -174.4(14) . . . . ?
C41 N7 C40A C40 -152(5) . . . . ?
N14 N7 C40A C40 169(4) 2_396 . . . ?
C47 N7 C40A C40 -28(4) . . . . ?
C41A N7 C40A C40 -95(4) . . . . ?
N14 N7 C40A C40 156(4) . . . . ?
N14 N7 C41 C41A -126(3) 2_396 . . . ?
C47 N7 C41 C41A 2(5) . . . . ?
C40A N7 C41 C41A 77(4) . . . . ?
N14 N7 C41 C41A -128(3) . . . . ?
N14 N7 C41A C41 71(4) 2_396 . . . ?
C47 N7 C41A C41 -179(4) . . . . ?
C40A N7 C41A C41 -64(3) . . . . ?
N14 N7 C41A C41 78(4) . . . . ?
N14 Ni2 N16 C43 134(3) 2_396 . . . ?
N9 Ni2 N16 C43 163(5) . . . . ?
N14 Ni2 N16 C43 125(3) . . . . ?
N8 Ni2 N16 C43 -4(3) . . . . ?
N10 Ni2 N16 C43 -84(3) . . . . ?
Ni2 N16 C43 C43A -179(3) . . . . ?
N16 C43 C43A C50 -19(6) . . . 2_396 ?
Ni3 Ni3 C56 N12 -49(5) 2_386 . . . ?
N13 Ni3 C56 N12 64(5) . . . . ?
C56 Ni3 C56 N12 -49(5) 2_386 . . . ?
N13 Ni3 C56 Ni3 112.2(16) . . . 2_386 ?
C56 Ni3 C56 Ni3 0.000(1) 2_386 . . 2_386 ?
C60 N11 C57 C58 1(3) . . . . ?
C63 N11 C57 C58 173(2) 2_677 . . . ?
N11 C57 C58 C59 -1(3) . . . . ?
C57 C58 C59 C61 0(3) . . . . ?
C57 N11 C60 C61 0(2) . . . . ?
C63 N11 C60 C61 -173(2) 2_677 . . . ?
C57 N11 C60 C60 -179.4(18) . . . 2_677 ?
C63 N11 C60 C60 8(3) 2_677 . . 2_677 ?
N11 C60 C61 C62 -172(2) . . . . ?
C60 C60 C61 C62 7(3) 2_677 . . . ?
N11 C60 C61 C59 0(2) . . . . ?
C60 C60 C61 C59 179.0(19) 2_677 . . . ?
C58 C59 C61 C62 173(2) . . . . ?
C58 C59 C61 C60 0(3) . . . . ?
C60 C61 C62 C63 -6(5) . . . . ?
C59 C61 C62 C63 -178(3) . . . . ?
C61 C62 C63 C64A -136(3) . . . . ?
C61 C62 C63 N11 -2(5) . . . 2_677 ?
C65A N15 C65 N8 -110(9) . . . . ?
Ni2 N8 C65 C65A 156(4) . . . . ?
Ni2 N8 C65 N15 177(4) . . . . ?
N8 C65 C65A N15 68(9) . . . . ?
